data_4309379
loop_
_publ_author_name
'Paul G. Plieger'
'Deborah S. Ehler'
'Brandy L. Duran'
'Tammy P. Taylor'
'Kevin D. John'
'Timothy S. Keizer'
'T. Mark McCleskey'
'Anthony K. Burrell'
'Jeffrey W. Kampf'
'Thomas Haase'
'Paul G. Rasmussen'
'Jennifer Karr'

_publ_section_title
;
Novel Binding of Beryllium to Dicarboxyimidazole-Based Model Compounds and
Polymers
;
_journal_name_full 'Inorganic Chemistry'
_journal_page_first 5761
_journal_page_last 5769
_journal_paper_doi 10.1021/ic050680c
_journal_volume 44
_journal_year 2005
_chemical_formula_sum 'C12 H16 Be N4 O11'
_chemical_formula_weight 401.30
_chemical_name_systematic
; 
 ? 
;
_space_group_IT_number 14
_symmetry_cell_setting monoclinic
_symmetry_space_group_name_Hall '-P 2yn'
_symmetry_space_group_name_H-M 'P 1 21/n 1'
_atom_sites_solution_hydrogens difmap
_atom_sites_solution_primary direct
_atom_sites_solution_secondary difmap
_audit_creation_method SHELXL-97
_cell_angle_alpha 90.00
_cell_angle_beta 93.737(5)
_cell_angle_gamma 90.00
_cell_formula_units_Z 4
_cell_length_a 7.0320(19)
_cell_length_b 14.376(4)
_cell_length_c 16.165(4)
_cell_measurement_temperature 158(2)
_cell_volume 1630.7(8)
_diffrn_ambient_temperature 158(2)
_diffrn_measured_fraction_theta_full 0.998
_diffrn_measured_fraction_theta_max 0.998
_diffrn_radiation_monochromator graphite
_diffrn_radiation_source 'sealed tube'
_diffrn_radiation_type MoK\a
_diffrn_radiation_wavelength 0.71073
_diffrn_reflns_av_R_equivalents 0.0269
_diffrn_reflns_av_sigmaI/netI 0.0141
_diffrn_reflns_limit_h_max 8
_diffrn_reflns_limit_h_min -8
_diffrn_reflns_limit_k_max 17
_diffrn_reflns_limit_k_min -17
_diffrn_reflns_limit_l_max 20
_diffrn_reflns_limit_l_min -20
_diffrn_reflns_number 15826
_diffrn_reflns_theta_full 26.45
_diffrn_reflns_theta_max 26.45
_diffrn_reflns_theta_min 1.90
_exptl_absorpt_coefficient_mu 0.144
_exptl_absorpt_correction_type none
_exptl_crystal_colour colorless
_exptl_crystal_density_diffrn 1.635
_exptl_crystal_density_method 'not measured'
_exptl_crystal_description prism
_exptl_crystal_F_000 832
_exptl_crystal_size_max 0.44
_exptl_crystal_size_mid 0.42
_exptl_crystal_size_min 0.28
_refine_diff_density_max 0.262
_refine_diff_density_min -0.191
_refine_diff_density_rms 0.041
_refine_ls_extinction_coef 0.0043(8)
_refine_ls_extinction_expression Fc^*^=kFc[1+0.001xFc^2^\l^3^/sin(2\q)]^-1/4^
_refine_ls_extinction_method SHELXL
_refine_ls_goodness_of_fit_ref 1.041
_refine_ls_hydrogen_treatment refall
_refine_ls_matrix_type full
_refine_ls_number_parameters 319
_refine_ls_number_reflns 3318
_refine_ls_number_restraints 0
_refine_ls_restrained_S_all 1.041
_refine_ls_R_factor_all 0.0358
_refine_ls_R_factor_gt 0.0289
_refine_ls_shift/su_max 0.001
_refine_ls_shift/su_mean 0.000
_refine_ls_structure_factor_coef Fsqd
_refine_ls_weighting_details 'calc w=1/[\s^2^(Fo^2^)+(0.0448P)^2^+0.4566P] where P=(Fo^2^+2Fc^2^)/3'
_refine_ls_weighting_scheme calc
_refine_ls_wR_factor_gt 0.0762
_refine_ls_wR_factor_ref 0.0796
_reflns_number_gt 2839
_reflns_number_total 3318
_reflns_threshold_expression >2sigma(I)
_cod_data_source_file ic050680csi20050503_113129.cif
_cod_data_source_block tha
_cod_depositor_comments
;
The following automatic conversions were performed:
'_symmetry_cell_setting' value 'Monoclinic' changed to 'monoclinic'
according to '/home/saulius/struct/CIF-dictionaries/cif_core.dic'
dictionary named 'cif_core.dic' version 2.4.1 from 2010-06-29.

Automatic conversion script
Id: cif_fix_enum 1527 2010-12-29 10:47:43Z saulius 
;
_cod_database_code 4309379

loop_
_symmetry_equiv_pos_as_xyz
'x, y, z'
'-x+1/2, y+1/2, -z+1/2'
'-x, -y, -z'
'x-1/2, -y-1/2, z-1/2'

loop_
_atom_site_label
_atom_site_type_symbol
_atom_site_fract_x
_atom_site_fract_y
_atom_site_fract_z
_atom_site_U_iso_or_equiv
_atom_site_adp_type
_atom_site_occupancy
_atom_site_symmetry_multiplicity
_atom_site_calc_flag
_atom_site_refinement_flags
_atom_site_disorder_assembly
_atom_site_disorder_group
Be1 Be -0.3339(2) 0.41924(11) 0.36915(10) 0.0209(3) Uani 1 1 d . . .
O1 O -0.18256(13) 0.34508(6) 0.33995(5) 0.0226(2) Uani 1 1 d . . .
O2 O 0.04415(13) 0.23783(6) 0.34903(5) 0.0256(2) Uani 1 1 d . . .
O3 O -0.26466(13) 0.48071(6) 0.44836(5) 0.0227(2) Uani 1 1 d . . .
O4 O -0.20817(13) 0.50741(6) 0.58293(5) 0.0235(2) Uani 1 1 d . . .
O5 O -0.38109(14) 0.48809(7) 0.29146(6) 0.0247(2) Uani 1 1 d . . .
H5C H -0.346(3) 0.4707(13) 0.2408(13) 0.047(5) Uiso 1 1 d . . .
H5B H -0.388(3) 0.5496(16) 0.2972(12) 0.056(6) Uiso 1 1 d . . .
O6 O -0.53131(13) 0.36409(7) 0.38775(6) 0.0229(2) Uani 1 1 d . . .
H6E H -0.619(3) 0.3991(14) 0.4059(12) 0.048(5) Uiso 1 1 d . . .
H6D H -0.518(3) 0.3131(15) 0.4157(12) 0.051(5) Uiso 1 1 d . . .
O7 O -0.31708(14) 0.07982(7) 0.35802(5) 0.0270(2) Uani 1 1 d . . .
H7 H -0.370(3) 0.1330(14) 0.3991(12) 0.053(5) Uiso 1 1 d . . .
O8 O -0.18790(13) -0.05977(6) 0.36713(5) 0.0239(2) Uani 1 1 d . . .
O9 O -0.43069(13) 0.19859(6) 0.44995(6) 0.0244(2) Uani 1 1 d . . .
O10 O -0.42866(16) 0.22965(7) 0.58442(6) 0.0354(3) Uani 1 1 d . . .
O11 O -0.41031(16) 0.66590(7) 0.29966(6) 0.0325(2) Uani 1 1 d . . .
H11B H -0.465(3) 0.6949(15) 0.3390(14) 0.058(6) Uiso 1 1 d . . .
H11A H -0.456(3) 0.6951(15) 0.2493(14) 0.063(6) Uiso 1 1 d . . .
N1 N 0.06089(15) 0.23435(7) 0.51612(6) 0.0190(2) Uani 1 1 d . . .
N2 N -0.02776(15) 0.33294(7) 0.60745(6) 0.0197(2) Uani 1 1 d . . .
N3 N -0.19626(14) -0.06299(7) 0.53888(6) 0.0181(2) Uani 1 1 d . . .
N4 N -0.28642(14) 0.04794(7) 0.62364(6) 0.0183(2) Uani 1 1 d . . .
C1 C -0.05851(17) 0.29539(8) 0.38039(7) 0.0188(3) Uani 1 1 d . . .
C2 C -0.03668(17) 0.30399(8) 0.47301(7) 0.0173(2) Uani 1 1 d . . .
C3 C -0.09426(17) 0.36715(8) 0.53037(7) 0.0176(2) Uani 1 1 d . . .
C4 C -0.19794(17) 0.45812(8) 0.52081(7) 0.0181(2) Uani 1 1 d . . .
C5 C 0.06308(18) 0.25331(9) 0.59636(8) 0.0210(3) Uani 1 1 d . . .
H5 H 0.122(2) 0.2158(11) 0.6383(9) 0.025(4) Uiso 1 1 d . . .
C6 C -0.0544(2) 0.37121(11) 0.69025(8) 0.0277(3) Uani 1 1 d . . .
H6A H 0.000(2) 0.3243(13) 0.7296(11) 0.043(5) Uiso 1 1 d . . .
H6B H -0.190(2) 0.3761(11) 0.6972(10) 0.032(4) Uiso 1 1 d . . .
H6C H 0.009(2) 0.4328(12) 0.6947(10) 0.034(4) Uiso 1 1 d . . .
C7 C -0.25235(17) 0.00907(8) 0.40104(7) 0.0186(3) Uani 1 1 d . . .
C8 C -0.25764(16) 0.01275(8) 0.49270(7) 0.0165(2) Uani 1 1 d . . .
C9 C -0.31546(16) 0.08308(8) 0.54418(7) 0.0170(2) Uani 1 1 d . . .
C10 C -0.39814(17) 0.17736(9) 0.52676(8) 0.0203(3) Uani 1 1 d . . .
C11 C -0.21649(18) -0.03892(9) 0.61638(8) 0.0193(3) Uani 1 1 d . . .
H11 H -0.187(2) -0.0759(10) 0.6620(9) 0.020(3) Uiso 1 1 d . . .
C12 C -0.3209(2) 0.09239(10) 0.70328(8) 0.0246(3) Uani 1 1 d . . .
H12A H -0.279(2) 0.0486(11) 0.7477(10) 0.029(4) Uiso 1 1 d . . .
H12B H -0.458(2) 0.1065(11) 0.7058(9) 0.030(4) Uiso 1 1 d . . .
H12C H -0.250(3) 0.1519(13) 0.7092(11) 0.044(5) Uiso 1 1 d . . .
H1A H 0.110(2) 0.1781(13) 0.4931(11) 0.043(5) Uiso 1 1 d . . .

loop_
_atom_site_aniso_label
_atom_site_aniso_U_11
_atom_site_aniso_U_22
_atom_site_aniso_U_33
_atom_site_aniso_U_23
_atom_site_aniso_U_13
_atom_site_aniso_U_12
Be1 0.0250(8) 0.0197(8) 0.0181(8) 0.0018(6) 0.0024(6) 0.0026(6)
O1 0.0266(5) 0.0235(5) 0.0177(4) 0.0008(3) 0.0020(3) 0.0066(4)
O2 0.0305(5) 0.0257(5) 0.0207(5) -0.0033(4) 0.0031(4) 0.0095(4)
O3 0.0293(5) 0.0184(5) 0.0202(5) 0.0000(3) 0.0000(4) 0.0038(4)
O4 0.0281(5) 0.0207(5) 0.0216(5) -0.0053(4) 0.0000(4) 0.0050(4)
O5 0.0385(6) 0.0185(5) 0.0173(5) 0.0031(4) 0.0036(4) 0.0033(4)
O6 0.0253(5) 0.0170(5) 0.0269(5) 0.0042(4) 0.0051(4) 0.0039(4)
O7 0.0410(6) 0.0218(5) 0.0176(4) 0.0025(4) -0.0013(4) 0.0063(4)
O8 0.0337(5) 0.0202(5) 0.0179(4) -0.0018(3) 0.0030(4) 0.0026(4)
O9 0.0314(5) 0.0167(4) 0.0247(5) 0.0029(4) -0.0016(4) 0.0035(4)
O10 0.0559(7) 0.0231(5) 0.0285(5) -0.0015(4) 0.0117(5) 0.0128(5)
O11 0.0538(7) 0.0242(5) 0.0201(5) -0.0001(4) 0.0061(5) 0.0111(5)
N1 0.0221(5) 0.0157(5) 0.0189(5) -0.0022(4) 0.0001(4) 0.0019(4)
N2 0.0237(5) 0.0176(5) 0.0174(5) -0.0027(4) -0.0009(4) 0.0013(4)
N3 0.0198(5) 0.0167(5) 0.0178(5) 0.0009(4) 0.0014(4) 0.0003(4)
N4 0.0214(5) 0.0177(5) 0.0160(5) 0.0000(4) 0.0029(4) -0.0001(4)
C1 0.0212(6) 0.0169(6) 0.0188(6) -0.0007(5) 0.0037(5) -0.0008(5)
C2 0.0174(6) 0.0146(6) 0.0200(6) -0.0001(4) 0.0014(4) -0.0011(4)
C3 0.0187(6) 0.0169(6) 0.0171(6) -0.0005(4) 0.0008(4) -0.0020(5)
C4 0.0176(6) 0.0169(6) 0.0200(6) -0.0009(5) 0.0028(4) -0.0011(5)
C5 0.0252(6) 0.0176(6) 0.0198(6) -0.0013(5) -0.0024(5) 0.0015(5)
C6 0.0370(8) 0.0276(8) 0.0182(6) -0.0057(5) -0.0011(5) 0.0067(6)
C7 0.0198(6) 0.0183(6) 0.0176(6) 0.0002(5) 0.0004(4) -0.0025(5)
C8 0.0157(5) 0.0160(6) 0.0179(6) 0.0010(4) 0.0008(4) -0.0017(4)
C9 0.0168(6) 0.0174(6) 0.0168(6) 0.0010(4) 0.0018(4) -0.0023(4)
C10 0.0209(6) 0.0158(6) 0.0244(6) 0.0012(5) 0.0036(5) -0.0008(5)
C11 0.0228(6) 0.0184(6) 0.0167(6) 0.0018(5) 0.0012(5) 0.0004(5)
C12 0.0346(8) 0.0237(7) 0.0159(6) -0.0028(5) 0.0044(5) 0.0023(6)

loop_
_atom_type_symbol
_atom_type_description
_atom_type_scat_dispersion_real
_atom_type_scat_dispersion_imag
_atom_type_scat_source
C C 0.0033 0.0016 'International Tables Vol C Tables 4.2.6.8 and 6.1.1.4'
H H 0.0000 0.0000 'International Tables Vol C Tables 4.2.6.8 and 6.1.1.4'
Be Be 0.0005 0.0002 'International Tables Vol C Tables 4.2.6.8 and 6.1.1.4'
N N 0.0061 0.0033 'International Tables Vol C Tables 4.2.6.8 and 6.1.1.4'
O O 0.0106 0.0060 'International Tables Vol C Tables 4.2.6.8 and 6.1.1.4'

loop_
_geom_angle_atom_site_label_1
_geom_angle_atom_site_label_2
_geom_angle_atom_site_label_3
_geom_angle
_geom_angle_site_symmetry_1
_geom_angle_site_symmetry_3
_geom_angle_publ_flag
O1 Be1 O3 115.42(11) . . ?
O1 Be1 O5 106.61(10) . . ?
O3 Be1 O5 108.60(11) . . ?
O1 Be1 O6 108.58(11) . . ?
O3 Be1 O6 109.61(10) . . ?
O5 Be1 O6 107.73(10) . . ?
C1 O1 Be1 131.97(10) . . ?
C4 O3 Be1 131.84(10) . . ?
C5 N1 C2 108.63(11) . . ?
C5 N2 C3 108.67(10) . . ?
C5 N2 C6 122.41(11) . . ?
C3 N2 C6 128.86(11) . . ?
C11 N3 C8 105.03(10) . . ?
C11 N4 C9 106.84(10) . . ?
C11 N4 C12 124.03(10) . . ?
C9 N4 C12 129.13(10) . . ?
O2 C1 O1 124.52(11) . . ?
O2 C1 C2 116.26(11) . . ?
O1 C1 C2 119.19(10) . . ?
N1 C2 C3 107.29(10) . . ?
N1 C2 C1 117.41(10) . . ?
C3 C2 C1 135.30(11) . . ?
C2 C3 N2 105.86(10) . . ?
C2 C3 C4 131.88(11) . . ?
N2 C3 C4 122.20(10) . . ?
O4 C4 O3 124.29(11) . . ?
O4 C4 C3 118.04(11) . . ?
O3 C4 C3 117.63(10) . . ?
N1 C5 N2 109.54(11) . . ?
O8 C7 O7 121.18(11) . . ?
O8 C7 C8 120.41(11) . . ?
O7 C7 C8 118.41(11) . . ?
N3 C8 C9 110.23(10) . . ?
N3 C8 C7 119.10(11) . . ?
C9 C8 C7 130.67(11) . . ?
N4 C9 C8 105.05(10) . . ?
N4 C9 C10 122.57(10) . . ?
C8 C9 C10 132.36(11) . . ?
O10 C10 O9 124.03(12) . . ?
O10 C10 C9 119.85(11) . . ?
O9 C10 C9 116.12(11) . . ?
N3 C11 N4 112.86(11) . . ?

loop_
_geom_bond_atom_site_label_1
_geom_bond_atom_site_label_2
_geom_bond_distance
_geom_bond_site_symmetry_2
_geom_bond_publ_flag
Be1 O1 1.5993(18) . ?
Be1 O3 1.6050(18) . ?
Be1 O5 1.6163(18) . ?
Be1 O6 1.6433(19) . ?
O1 C1 1.2744(15) . ?
O2 C1 1.2291(15) . ?
O3 C4 1.2750(15) . ?
O4 C4 1.2348(15) . ?
O7 C7 1.2977(15) . ?
O8 C7 1.2320(15) . ?
O9 C10 1.2846(16) . ?
O10 C10 1.2271(16) . ?
N1 C5 1.3246(16) . ?
N1 C2 1.3772(16) . ?
N2 C5 1.3287(17) . ?
N2 C3 1.3918(16) . ?
N2 C6 1.4703(16) . ?
N3 C11 1.3164(16) . ?
N3 C8 1.3738(15) . ?
N4 C11 1.3500(17) . ?
N4 C9 1.3831(16) . ?
N4 C12 1.4714(16) . ?
C1 C2 1.5001(17) . ?
C2 C3 1.3773(17) . ?
C3 C4 1.5004(17) . ?
C7 C8 1.4855(17) . ?
C8 C9 1.3871(17) . ?
C9 C10 1.4944(17) . ?

loop_
_geom_hbond_atom_site_label_D
_geom_hbond_atom_site_label_H
_geom_hbond_atom_site_label_A
_geom_hbond_distance_DH
_geom_hbond_distance_HA
_geom_hbond_distance_DA
_geom_hbond_angle_DHA
_geom_hbond_site_symmetry_A
N1 H1A N3 0.964(19) 1.847(19) 2.8064(16) 172.8(16) 3_556
O11 H11B O10 0.87(2) 1.84(2) 2.7064(15) 172(2) 3_466
O6 H6E O4 0.86(2) 1.83(2) 2.6659(14) 163.3(19) 3_466
O11 H11A O2 0.95(2) 1.78(2) 2.7271(15) 174.1(19) 2_455
O5 H5C O8 0.91(2) 1.83(2) 2.7282(14) 171.5(17) 2_455
O7 H7 O9 1.09(2) 1.34(2) 2.4324(14) 179.0(19) .
O5 H5B O11 0.89(2) 1.68(2) 2.5687(15) 175.0(19) .
